data_2233183
loop_
_publ_author_name
'Kamaludin, Nurul Farahana'
'Baba, Ibrahim'
'Awang, Normah'
'Mohamed Tahir, Mohamed Ibrahim'
'Tiekink, Edward R. T.'

_publ_section_title
;
 Di-<i>n</i>-butylbis(<i>N</i>-ethyl-<i>N</i>-phenyldithiocarbamato-\k<i>S</i>)tin(IV)
;
_journal_coeditor_code HB6565
_journal_issue 1
_journal_name_full 'Acta Crystallographica Section E'
_journal_page_first m79
_journal_page_last m80
_journal_paper_doi 10.1107/S160053681105392X
_journal_volume 68
_journal_year 2012
_chemical_formula_iupac '[Sn (C4 H9)2 (C9 H10 N S2)2]'
_chemical_formula_moiety 'C26 H38 N2 S4 Sn'
_chemical_formula_sum 'C26 H38 N2 S4 Sn'
_chemical_formula_weight 625.51
_chemical_name_systematic
;
Di-<i>n</i>-butylbis(<i>N</i>-ethyl-<i>N</i>-phenyldithiocarbamato-
\k<i>S</i>)tin(IV)
;
_space_group_IT_number 15
_symmetry_cell_setting monoclinic
_symmetry_space_group_name_Hall '-C 2yc'
_symmetry_space_group_name_H-M 'C 1 2/c 1'
_atom_sites_solution_hydrogens geom
_atom_sites_solution_primary direct
_atom_sites_solution_secondary difmap
_audit_creation_method SHELXL-97
_cell_angle_alpha 90.00
_cell_angle_beta 106.766(3)
_cell_angle_gamma 90.00
_cell_formula_units_Z 8
_cell_length_a 23.9107(7)
_cell_length_b 11.9395(4)
_cell_length_c 22.0117(7)
_cell_measurement_reflns_used 8173
_cell_measurement_temperature 150(2)
_cell_measurement_theta_max 29
_cell_measurement_theta_min 2
_cell_volume 6016.8(3)
_computing_cell_refinement 'CrysAlis PRO (Oxford Diffraction, 2010)'
_computing_data_collection 'CrysAlis PRO (Oxford Diffraction, 2010)'
_computing_data_reduction 'CrysAlis PRO (Oxford Diffraction, 2010)'
_computing_molecular_graphics 'ORTEP-3 (Farrugia, 1997) and DIAMOND (Brandenburg, 2006)'
_computing_publication_material 'publCIF (Westrip, 2010)'
_computing_structure_refinement 'SHELXL97 (Sheldrick, 2008)'
_computing_structure_solution 'SHELXS97 (Sheldrick, 2008)'
_diffrn_ambient_temperature 150(2)
_diffrn_detector_area_resol_mean 16.1952
_diffrn_measured_fraction_theta_full 0.999
_diffrn_measured_fraction_theta_max 0.999
_diffrn_measurement_device_type 'Oxford Diffraction Xcaliber Eos Gemini'
_diffrn_measurement_method '\w scans'
_diffrn_radiation_monochromator graphite
_diffrn_radiation_source 'fine-focus sealed tube'
_diffrn_radiation_type MoK\a
_diffrn_radiation_wavelength 0.71073
_diffrn_reflns_av_R_equivalents 0.0281
_diffrn_reflns_av_sigmaI/netI 0.0311
_diffrn_reflns_limit_h_max 29
_diffrn_reflns_limit_h_min -29
_diffrn_reflns_limit_k_max 13
_diffrn_reflns_limit_k_min -14
_diffrn_reflns_limit_l_max 27
_diffrn_reflns_limit_l_min -27
_diffrn_reflns_number 18598
_diffrn_reflns_theta_full 26.25
_diffrn_reflns_theta_max 26.25
_diffrn_reflns_theta_min 2.22
_diffrn_standards_decay_% 0
_diffrn_standards_interval_count 0
_diffrn_standards_interval_time 0
_diffrn_standards_number 0
_exptl_absorpt_coefficient_mu 1.143
_exptl_absorpt_correction_T_max 0.81
_exptl_absorpt_correction_T_min 0.77
_exptl_absorpt_correction_type multi-scan
_exptl_absorpt_process_details '(CrysAlis PRO; Oxford Diffraction, 2010)'
_exptl_crystal_colour colourless
_exptl_crystal_density_diffrn 1.381
_exptl_crystal_density_method 'not measured'
_exptl_crystal_description prism
_exptl_crystal_F_000 2576
_exptl_crystal_size_max 0.30
_exptl_crystal_size_mid 0.23
_exptl_crystal_size_min 0.18
_refine_diff_density_max 0.557
_refine_diff_density_min -0.479
_refine_ls_extinction_method none
_refine_ls_goodness_of_fit_ref 1.033
_refine_ls_hydrogen_treatment constr
_refine_ls_matrix_type full
_refine_ls_number_parameters 310
_refine_ls_number_reflns 6072
_refine_ls_number_restraints 0
_refine_ls_restrained_S_all 1.033
_refine_ls_R_factor_all 0.0378
_refine_ls_R_factor_gt 0.0295
_refine_ls_shift/su_max 0.001
_refine_ls_shift/su_mean 0.000
_refine_ls_structure_factor_coef Fsqd
_refine_ls_weighting_details 'calc w=1/[\s^2^(Fo^2^)+(0.0333P)^2^+5.9233P] where P=(Fo^2^+2Fc^2^)/3'
_refine_ls_weighting_scheme calc
_refine_ls_wR_factor_gt 0.0685
_refine_ls_wR_factor_ref 0.0737
_reflns_number_gt 5190
_reflns_number_total 6072
_reflns_threshold_expression I>2\s(I)
_cod_data_source_file hb6565.cif
_cod_data_source_block I
_cod_original_sg_symbol_Hall '-C 2yc '
_cod_original_sg_symbol_H-M 'C 2/c'
_cod_database_code 2233183
_cod_database_fobs_code 2233183

loop_
_symmetry_equiv_pos_as_xyz
'x, y, z'
'-x, y, -z+1/2'
'x+1/2, y+1/2, z'
'-x+1/2, y+1/2, -z+1/2'
'-x, -y, -z'
'x, -y, z-1/2'
'-x+1/2, -y+1/2, -z'
'x+1/2, -y+1/2, z-1/2'

loop_
_atom_site_type_symbol
_atom_site_label
_atom_site_fract_x
_atom_site_fract_y
_atom_site_fract_z
_atom_site_U_iso_or_equiv
_atom_site_adp_type
_atom_site_calc_flag
_atom_site_refinement_flags
_atom_site_occupancy
_atom_site_symmetry_multiplicity
_atom_site_disorder_assembly
_atom_site_disorder_group
Sn Sn 0.350914(7) 0.637737(15) 0.469770(8) 0.02909(7) Uani d . 1 1 . .
S S1 0.27097(3) 0.68785(6) 0.37120(3) 0.03370(15) Uani d . 1 1 . .
S S2 0.27694(3) 0.44489(6) 0.40320(3) 0.04111(18) Uani d . 1 1 . .
S S3 0.36947(3) 0.84637(6) 0.47468(3) 0.03361(15) Uani d . 1 1 . .
S S4 0.45001(3) 0.71489(6) 0.57850(4) 0.04151(17) Uani d . 1 1 . .
N N1 0.19430(9) 0.53942(18) 0.30940(10) 0.0347(5) Uani d . 1 1 . .
N N2 0.44536(10) 0.93729(19) 0.57331(10) 0.0393(6) Uani d . 1 1 . .
C C1 0.24355(11) 0.5526(2) 0.35720(12) 0.0312(6) Uani d . 1 1 . .
C C2 0.16723(13) 0.4292(2) 0.29093(14) 0.0440(7) Uani d . 1 1 . .
H H2A 0.1242 0.4373 0.2790 0.053 Uiso calc R 1 1 . .
H H2B 0.1790 0.3780 0.3278 0.053 Uiso calc R 1 1 . .
C C3 0.1841(2) 0.3785(3) 0.23662(18) 0.0733(11) Uani d . 1 1 . .
H H3A 0.1695 0.4254 0.1989 0.110 Uiso calc R 1 1 . .
H H3B 0.1672 0.3033 0.2280 0.110 Uiso calc R 1 1 . .
H H3C 0.2268 0.3734 0.2474 0.110 Uiso calc R 1 1 . .
C C4 0.16445(12) 0.6349(2) 0.27415(12) 0.0349(6) Uani d . 1 1 . .
C C5 0.17429(15) 0.6669(3) 0.21794(14) 0.0539(8) Uani d . 1 1 . .
H H5 0.2018 0.6284 0.2019 0.065 Uiso calc R 1 1 . .
C C6 0.14253(18) 0.7580(3) 0.18510(16) 0.0708(12) Uani d . 1 1 . .
H H6 0.1489 0.7822 0.1465 0.085 Uiso calc R 1 1 . .
C C7 0.10248(17) 0.8124(3) 0.20787(19) 0.0690(11) Uani d . 1 1 . .
H H7 0.0807 0.8733 0.1849 0.083 Uiso calc R 1 1 . .
C C8 0.09385(15) 0.7791(3) 0.26361(18) 0.0593(9) Uani d . 1 1 . .
H H8 0.0662 0.8173 0.2795 0.071 Uiso calc R 1 1 . .
C C9 0.12471(12) 0.6910(2) 0.29703(14) 0.0407(7) Uani d . 1 1 . .
H H9 0.1186 0.6689 0.3361 0.049 Uiso calc R 1 1 . .
C C10 0.42468(11) 0.8393(2) 0.54634(12) 0.0308(6) Uani d . 1 1 A .
C C11A 0.5068(3) 0.9442(6) 0.6239(3) 0.0398(12) Uani d P 0.50 1 A -1
H H11A 0.5256 0.8695 0.6303 0.048 Uiso calc PR 0.50 1 A -1
H H11B 0.5325 0.9965 0.6094 0.048 Uiso calc PR 0.50 1 A -1
C C12A 0.4972(3) 0.9855(7) 0.6843(3) 0.0581(13) Uani d P 0.50 1 A -1
H H12A 0.4746 1.0551 0.6761 0.087 Uiso calc PR 0.50 1 A -1
H H12B 0.5350 0.9994 0.7157 0.087 Uiso calc PR 0.50 1 A -1
H H12C 0.4757 0.9288 0.7008 0.087 Uiso calc PR 0.50 1 A -1
C C11B 0.4828(3) 0.9435(6) 0.6395(3) 0.0398(12) Uani d P 0.50 1 A -2
H H11C 0.4851 0.8692 0.6600 0.048 Uiso calc PR 0.50 1 A -2
H H11D 0.4663 0.9975 0.6638 0.048 Uiso calc PR 0.50 1 A -2
C C12B 0.5423(3) 0.9804(7) 0.6389(3) 0.0581(13) Uani d P 0.50 1 A -2
H H12D 0.5579 0.9276 0.6138 0.087 Uiso calc PR 0.50 1 A -2
H H12E 0.5682 0.9828 0.6824 0.087 Uiso calc PR 0.50 1 A -2
H H12F 0.5399 1.0552 0.6199 0.087 Uiso calc PR 0.50 1 A -2
C C13 0.41974(12) 1.0434(2) 0.54745(11) 0.0353(6) Uani d . 1 1 A .
C C14 0.44872(14) 1.1138(2) 0.51730(13) 0.0445(7) Uani d . 1 1 . .
H H14 0.4855 1.0926 0.5125 0.053 Uiso calc R 1 1 A .
C C15 0.42409(16) 1.2157(3) 0.49397(14) 0.0520(8) Uani d . 1 1 A .
H H15 0.4438 1.2643 0.4728 0.062 Uiso calc R 1 1 . .
C C16 0.37155(16) 1.2461(3) 0.50135(15) 0.0560(9) Uani d . 1 1 . .
H H16 0.3551 1.3166 0.4858 0.067 Uiso calc R 1 1 A .
C C17 0.34203(15) 1.1760(3) 0.53109(15) 0.0536(8) Uani d . 1 1 A .
H H17 0.3053 1.1979 0.5357 0.064 Uiso calc R 1 1 . .
C C18 0.36608(13) 1.0733(2) 0.55440(13) 0.0426(7) Uani d . 1 1 . .
H H18 0.3459 1.0242 0.5748 0.051 Uiso calc R 1 1 A .
C C19 0.30720(12) 0.6108(2) 0.54046(12) 0.0353(6) Uani d . 1 1 . .
H H19A 0.3093 0.6809 0.5651 0.042 Uiso calc R 1 1 . .
H H19B 0.2655 0.5960 0.5188 0.042 Uiso calc R 1 1 . .
C C20 0.33049(14) 0.5158(2) 0.58677(14) 0.0453(7) Uani d . 1 1 . .
H H20A 0.3726 0.5282 0.6076 0.054 Uiso calc R 1 1 . .
H H20B 0.3264 0.4445 0.5630 0.054 Uiso calc R 1 1 . .
C C21 0.29889(14) 0.5056(3) 0.63748(15) 0.0522(8) Uani d . 1 1 . .
H H21A 0.3012 0.5782 0.6598 0.063 Uiso calc R 1 1 . .
H H21B 0.2571 0.4893 0.6167 0.063 Uiso calc R 1 1 . .
C C22 0.3237(2) 0.4151(4) 0.6857(2) 0.0867(14) Uani d . 1 1 . .
H H22A 0.3192 0.3421 0.6644 0.130 Uiso calc R 1 1 . .
H H22B 0.3029 0.4147 0.7180 0.130 Uiso calc R 1 1 . .
H H22C 0.3653 0.4297 0.7059 0.130 Uiso calc R 1 1 . .
C C23 0.41798(13) 0.5619(3) 0.43672(15) 0.0491(8) Uani d . 1 1 . .
H H23A 0.4500 0.5367 0.4737 0.059 Uiso calc R 1 1 . .
H H23B 0.4018 0.4950 0.4111 0.059 Uiso calc R 1 1 . .
C C24 0.44233(16) 0.6405(3) 0.39730(17) 0.0667(11) Uani d . 1 1 . .
H H24A 0.4103 0.6625 0.3595 0.080 Uiso calc R 1 1 . .
H H24B 0.4561 0.7092 0.4224 0.080 Uiso calc R 1 1 . .
C C25 0.49163(16) 0.5944(4) 0.37556(19) 0.0742(11) Uani d . 1 1 . .
H H25A 0.4779 0.5272 0.3491 0.089 Uiso calc R 1 1 . .
H H25B 0.5236 0.5711 0.4130 0.089 Uiso calc R 1 1 . .
C C26 0.5151(2) 0.6791(6) 0.3374(2) 0.118(2) Uani d . 1 1 . .
H H26A 0.4824 0.7193 0.3084 0.177 Uiso calc R 1 1 . .
H H26B 0.5374 0.6400 0.3129 0.177 Uiso calc R 1 1 . .
H H26C 0.5405 0.7326 0.3664 0.177 Uiso calc R 1 1 . .

loop_
_atom_site_aniso_label
_atom_site_aniso_U_11
_atom_site_aniso_U_22
_atom_site_aniso_U_33
_atom_site_aniso_U_12
_atom_site_aniso_U_13
_atom_site_aniso_U_23
Sn 0.02392(10) 0.02876(11) 0.03314(10) 0.00316(7) 0.00594(7) 0.00012(7)
S1 0.0307(3) 0.0300(4) 0.0355(3) -0.0002(3) 0.0018(3) 0.0018(3)
S2 0.0370(4) 0.0293(4) 0.0491(4) 0.0066(3) -0.0001(3) 0.0014(3)
S3 0.0316(3) 0.0305(4) 0.0322(3) -0.0003(3) -0.0012(3) 0.0019(3)
S4 0.0348(4) 0.0326(4) 0.0481(4) 0.0046(3) -0.0025(3) 0.0080(3)
N1 0.0340(12) 0.0319(12) 0.0335(11) -0.0010(10) 0.0022(10) -0.0010(9)
N2 0.0438(14) 0.0307(13) 0.0316(11) 0.0046(11) -0.0078(10) -0.0007(9)
C1 0.0284(13) 0.0325(15) 0.0312(13) 0.0031(11) 0.0065(11) -0.0019(11)
C2 0.0418(16) 0.0386(17) 0.0447(16) -0.0045(14) 0.0017(13) -0.0042(13)
C3 0.096(3) 0.058(2) 0.067(2) 0.000(2) 0.024(2) -0.0200(18)
C4 0.0313(14) 0.0354(15) 0.0307(13) -0.0058(12) -0.0027(11) 0.0046(11)
C5 0.0498(19) 0.068(2) 0.0412(17) -0.0155(17) 0.0085(14) 0.0062(15)
C6 0.075(3) 0.080(3) 0.0427(19) -0.034(2) -0.0072(18) 0.0293(18)
C7 0.060(2) 0.048(2) 0.075(3) -0.0078(19) -0.018(2) 0.0238(19)
C8 0.0477(19) 0.0428(19) 0.073(2) 0.0052(16) -0.0060(17) 0.0085(17)
C9 0.0377(15) 0.0351(16) 0.0432(16) -0.0002(13) 0.0021(13) 0.0061(13)
C10 0.0267(13) 0.0324(15) 0.0316(13) 0.0022(11) 0.0056(11) 0.0020(11)
C11A 0.030(4) 0.037(2) 0.043(3) -0.001(3) -0.004(2) 0.000(2)
C12A 0.040(3) 0.082(4) 0.041(2) -0.009(3) -0.0066(19) -0.006(2)
C11B 0.030(4) 0.037(2) 0.043(3) -0.001(3) -0.004(2) 0.000(2)
C12B 0.040(3) 0.082(4) 0.041(2) -0.009(3) -0.0066(19) -0.006(2)
C13 0.0468(16) 0.0295(15) 0.0250(12) 0.0067(13) 0.0031(12) -0.0014(10)
C14 0.0568(19) 0.0410(17) 0.0368(15) 0.0125(15) 0.0151(14) -0.0006(12)
C15 0.076(2) 0.0409(18) 0.0442(17) 0.0133(17) 0.0249(16) 0.0091(14)
C16 0.081(2) 0.0412(19) 0.0437(18) 0.0255(18) 0.0145(17) 0.0128(14)
C17 0.054(2) 0.055(2) 0.0503(18) 0.0207(17) 0.0128(16) 0.0012(16)
C18 0.0473(17) 0.0386(17) 0.0381(15) 0.0022(14) 0.0064(13) 0.0009(12)
C19 0.0322(14) 0.0377(16) 0.0382(14) 0.0024(12) 0.0138(12) -0.0016(12)
C20 0.0505(18) 0.0354(17) 0.0568(18) 0.0063(14) 0.0265(15) 0.0070(13)
C21 0.0510(19) 0.052(2) 0.0594(19) 0.0011(16) 0.0261(16) 0.0120(15)
C22 0.099(3) 0.079(3) 0.098(3) 0.015(3) 0.054(3) 0.044(3)
C23 0.0339(15) 0.052(2) 0.065(2) 0.0051(14) 0.0197(15) -0.0096(15)
C24 0.053(2) 0.095(3) 0.059(2) 0.019(2) 0.0271(18) 0.0022(19)
C25 0.053(2) 0.105(3) 0.071(2) -0.002(2) 0.028(2) -0.026(2)
C26 0.094(4) 0.199(6) 0.078(3) 0.025(4) 0.054(3) 0.034(4)

loop_
_atom_type_symbol
_atom_type_description
_atom_type_scat_dispersion_real
_atom_type_scat_dispersion_imag
_atom_type_scat_source
C C 0.0033 0.0016 'International Tables Vol C Tables 4.2.6.8 and 6.1.1.4'
H H 0.0000 0.0000 'International Tables Vol C Tables 4.2.6.8 and 6.1.1.4'
N N 0.0061 0.0033 'International Tables Vol C Tables 4.2.6.8 and 6.1.1.4'
S S 0.1246 0.1234 'International Tables Vol C Tables 4.2.6.8 and 6.1.1.4'
Sn Sn -0.6537 1.4246 'International Tables Vol C Tables 4.2.6.8 and 6.1.1.4'

loop_
_geom_angle_atom_site_label_1
_geom_angle_atom_site_label_2
_geom_angle_atom_site_label_3
_geom_angle
C19 Sn C23 139.06(12)
C19 Sn S1 104.75(8)
C23 Sn S1 105.34(9)
C19 Sn S3 103.55(8)
C23 Sn S3 106.96(9)
S1 Sn S3 83.27(2)
C1 S1 Sn 94.94(9)
C10 S3 Sn 93.96(9)
C1 N1 C4 120.9(2)
C1 N1 C2 122.5(2)
C4 N1 C2 116.6(2)
C10 N2 C13 121.9(2)
C10 N2 C11B 121.5(3)
C13 N2 C11B 114.3(3)
C10 N2 C11A 120.7(3)
C13 N2 C11A 115.8(3)
N1 C1 S2 122.4(2)
N1 C1 S1 116.69(19)
S2 C1 S1 120.86(15)
N1 C2 C3 112.6(3)
N1 C2 H2A 109.1
C3 C2 H2A 109.1
N1 C2 H2B 109.1
C3 C2 H2B 109.1
H2A C2 H2B 107.8
C2 C3 H3A 109.5
C2 C3 H3B 109.5
H3A C3 H3B 109.5
C2 C3 H3C 109.5
H3A C3 H3C 109.5
H3B C3 H3C 109.5
C9 C4 C5 120.6(3)
C9 C4 N1 118.4(2)
C5 C4 N1 121.0(3)
C4 C5 C6 118.1(3)
C4 C5 H5 120.9
C6 C5 H5 120.9
C7 C6 C5 120.8(3)
C7 C6 H6 119.6
C5 C6 H6 119.6
C8 C7 C6 119.8(3)
C8 C7 H7 120.1
C6 C7 H7 120.1
C7 C8 C9 120.6(4)
C7 C8 H8 119.7
C9 C8 H8 119.7
C8 C9 C4 120.1(3)
C8 C9 H9 120.0
C4 C9 H9 120.0
N2 C10 S4 122.87(19)
N2 C10 S3 116.46(19)
S4 C10 S3 120.68(16)
C12A C11A N2 107.1(5)
C12A C11A H11A 110.3
N2 C11A H11A 110.3
C12A C11A H11B 110.3
N2 C11A H11B 110.3
H11A C11A H11B 108.5
N2 C11B C12B 108.3(5)
N2 C11B H11C 110.0
C12B C11B H11C 110.0
N2 C11B H11D 110.0
C12B C11B H11D 110.0
H11C C11B H11D 108.4
C11B C12B H12D 109.5
C11B C12B H12E 109.5
H12D C12B H12E 109.5
C11B C12B H12F 109.5
H12D C12B H12F 109.5
H12E C12B H12F 109.5
C14 C13 C18 120.5(3)
C14 C13 N2 120.6(3)
C18 C13 N2 118.9(3)
C13 C14 C15 119.8(3)
C13 C14 H14 120.1
C15 C14 H14 120.1
C16 C15 C14 119.9(3)
C16 C15 H15 120.0
C14 C15 H15 120.0
C15 C16 C17 120.8(3)
C15 C16 H16 119.6
C17 C16 H16 119.6
C16 C17 C18 119.9(3)
C16 C17 H17 120.1
C18 C17 H17 120.1
C13 C18 C17 119.1(3)
C13 C18 H18 120.5
C17 C18 H18 120.5
C20 C19 Sn 116.10(18)
C20 C19 H19A 108.3
Sn C19 H19A 108.3
C20 C19 H19B 108.3
Sn C19 H19B 108.3
H19A C19 H19B 107.4
C19 C20 C21 112.9(2)
C19 C20 H20A 109.0
C21 C20 H20A 109.0
C19 C20 H20B 109.0
C21 C20 H20B 109.0
H20A C20 H20B 107.8
C22 C21 C20 113.2(3)
C22 C21 H21A 108.9
C20 C21 H21A 108.9
C22 C21 H21B 108.9
C20 C21 H21B 108.9
H21A C21 H21B 107.7
C21 C22 H22A 109.5
C21 C22 H22B 109.5
H22A C22 H22B 109.5
C21 C22 H22C 109.5
H22A C22 H22C 109.5
H22B C22 H22C 109.5
C24 C23 Sn 112.6(2)
C24 C23 H23A 109.1
Sn C23 H23A 109.1
C24 C23 H23B 109.1
Sn C23 H23B 109.1
H23A C23 H23B 107.8
C25 C24 C23 115.2(3)
C25 C24 H24A 108.5
C23 C24 H24A 108.5
C25 C24 H24B 108.5
C23 C24 H24B 108.5
H24A C24 H24B 107.5
C24 C25 C26 112.4(4)
C24 C25 H25A 109.1
C26 C25 H25A 109.1
C24 C25 H25B 109.1
C26 C25 H25B 109.1
H25A C25 H25B 107.9
C25 C26 H26A 109.5
C25 C26 H26B 109.5
H26A C26 H26B 109.5
C25 C26 H26C 109.5
H26A C26 H26C 109.5
H26B C26 H26C 109.5

loop_
_geom_bond_atom_site_label_1
_geom_bond_atom_site_label_2
_geom_bond_distance
_geom_bond_publ_flag
Sn S1 2.5153(7) y
Sn S3 2.5270(7) y
Sn C19 2.134(2) y
Sn C23 2.143(3) y
S1 C1 1.736(3) n
S2 C1 1.689(3) n
S3 C10 1.743(3) n
S4 C10 1.682(3) n
N1 C1 1.343(3) ?
N1 C4 1.446(3) ?
N1 C2 1.471(3) ?
N2 C10 1.340(3) ?
N2 C13 1.450(3) ?
N2 C11B 1.476(7) ?
N2 C11A 1.569(7) ?
C2 C3 1.496(4) ?
C2 H2A 0.9900 ?
C2 H2B 0.9900 ?
C3 H3A 0.9800 ?
C3 H3B 0.9800 ?
C3 H3C 0.9800 ?
C4 C9 1.372(4) ?
C4 C5 1.379(4) ?
C5 C6 1.402(5) ?
C5 H5 0.9500 ?
C6 C7 1.367(6) ?
C6 H6 0.9500 ?
C7 C8 1.361(5) ?
C7 H7 0.9500 ?
C8 C9 1.371(4) ?
C8 H8 0.9500 ?
C9 H9 0.9500 ?
C11A C12A 1.499(9) ?
C11A H11A 0.9900 ?
C11A H11B 0.9900 ?
C12A H12A 0.9800 ?
C12A H12B 0.9800 ?
C12A H12C 0.9800 ?
C11B C12B 1.493(9) ?
C11B H11C 0.9900 ?
C11B H11D 0.9900 ?
C12B H12D 0.9800 ?
C12B H12E 0.9800 ?
C12B H12F 0.9800 ?
C13 C14 1.376(4) ?
C13 C18 1.382(4) ?
C14 C15 1.384(4) ?
C14 H14 0.9500 ?
C15 C16 1.362(5) ?
C15 H15 0.9500 ?
C16 C17 1.376(5) ?
C16 H16 0.9500 ?
C17 C18 1.389(4) ?
C17 H17 0.9500 ?
C18 H18 0.9500 ?
C19 C20 1.519(4) ?
C19 H19A 0.9900 ?
C19 H19B 0.9900 ?
C20 C21 1.523(4) ?
C20 H20A 0.9900 ?
C20 H20B 0.9900 ?
C21 C22 1.511(5) ?
C21 H21A 0.9900 ?
C21 H21B 0.9900 ?
C22 H22A 0.9800 ?
C22 H22B 0.9800 ?
C22 H22C 0.9800 ?
C23 C24 1.505(5) ?
C23 H23A 0.9900 ?
C23 H23B 0.9900 ?
C24 C25 1.499(4) ?
C24 H24A 0.9900 ?
C24 H24B 0.9900 ?
C25 C26 1.521(6) ?
C25 H25A 0.9900 ?
C25 H25B 0.9900 ?
C26 H26A 0.9800 ?
C26 H26B 0.9800 ?
C26 H26C 0.9800 ?

loop_
_geom_hbond_atom_site_label_D
_geom_hbond_atom_site_label_H
_geom_hbond_atom_site_label_A
_geom_hbond_site_symmetry_A
_geom_hbond_distance_DH
_geom_hbond_distance_HA
_geom_hbond_distance_DA
_geom_hbond_angle_DHA
C16 H16 S2 1_565 0.95 2.68 3.550(4) 152
C26 H26c Cg1 3_676 0.98 2.85 3.810(5) 165

loop_
_geom_torsion_atom_site_label_1
_geom_torsion_atom_site_label_2
_geom_torsion_atom_site_label_3
_geom_torsion_atom_site_label_4
_geom_torsion
C19 Sn S1 C1 -73.60(11)
C23 Sn S1 C1 78.31(12)
S3 Sn S1 C1 -175.89(9)
C19 Sn S3 C10 73.17(12)
C23 Sn S3 C10 -79.19(13)
S1 Sn S3 C10 176.77(9)
C4 N1 C1 S2 175.18(19)
C2 N1 C1 S2 -3.5(4)
C4 N1 C1 S1 -3.3(3)
C2 N1 C1 S1 178.0(2)
Sn S1 C1 N1 174.20(19)
Sn S1 C1 S2 -4.30(16)
C1 N1 C2 C3 -96.6(3)
C4 N1 C2 C3 84.7(3)
C1 N1 C4 C9 -86.6(3)
C2 N1 C4 C9 92.2(3)
C1 N1 C4 C5 95.3(3)
C2 N1 C4 C5 -85.9(3)
C9 C4 C5 C6 -0.1(4)
N1 C4 C5 C6 178.0(3)
C4 C5 C6 C7 -0.8(5)
C5 C6 C7 C8 1.0(5)
C6 C7 C8 C9 -0.4(5)
C7 C8 C9 C4 -0.5(5)
C5 C4 C9 C8 0.8(4)
N1 C4 C9 C8 -177.4(3)
C13 N2 C10 S4 -175.0(2)
C11B N2 C10 S4 -13.2(5)
C11A N2 C10 S4 19.9(4)
C13 N2 C10 S3 5.4(3)
C11B N2 C10 S3 167.1(3)
C11A N2 C10 S3 -159.7(3)
Sn S3 C10 N2 -172.91(19)
Sn S3 C10 S4 7.43(16)
C10 N2 C11A C12A -119.0(5)
C13 N2 C11A C12A 75.0(6)
C11B N2 C11A C12A -18.7(8)
C10 N2 C11B C12B 113.3(5)
C13 N2 C11B C12B -83.7(6)
C11A N2 C11B C12B 16.1(8)
C10 N2 C13 C14 -107.8(3)
C11B N2 C13 C14 89.2(4)
C11A N2 C13 C14 57.9(4)
C10 N2 C13 C18 73.1(3)
C11B N2 C13 C18 -89.8(4)
C11A N2 C13 C18 -121.1(4)
C18 C13 C14 C15 0.3(4)
N2 C13 C14 C15 -178.8(3)
C13 C14 C15 C16 0.5(5)
C14 C15 C16 C17 -0.9(5)
C15 C16 C17 C18 0.5(5)
C14 C13 C18 C17 -0.7(4)
N2 C13 C18 C17 178.4(2)
C16 C17 C18 C13 0.3(5)
C23 Sn C19 C20 5.9(3)
S1 Sn C19 C20 142.0(2)
S3 Sn C19 C20 -131.5(2)
Sn C19 C20 C21 177.3(2)
C19 C20 C21 C22 -177.1(3)
C19 Sn C23 C24 -162.4(2)
S1 Sn C23 C24 61.6(2)
S3 Sn C23 C24 -25.9(3)
Sn C23 C24 C25 176.9(3)
C23 C24 C25 C26 -178.6(4)
